data_1515066
loop_
_publ_author_name
'Johnston, Priscilla'
'Braybrook, Carl'
'Saito, Kei'

_publ_section_title
;
 Topochemical photo-reversible polymerization of a bioinspired monomer and
 its recovery and repolymerization after photo-depolymerization
;
_journal_issue 7
_journal_name_full 'Chemical Science'
_journal_page_first 2301
_journal_paper_doi 10.1039/c2sc20380d
_journal_volume 3
_journal_year 2012
_chemical_formula_moiety 'C22 H30 N4 O8'
_chemical_formula_sum 'C22 H30 N4 O8'
_chemical_formula_weight 478.50
_chemical_name_common 'Butyl-linked bis-thymine propanoate'
_chemical_name_systematic
;
Butyl-linked bis-thymine propanoate
;
_space_group_IT_number 14
_symmetry_cell_setting monoclinic
_symmetry_space_group_name_Hall '-P 2ybc'
_symmetry_space_group_name_H-M 'P 1 21/c 1'
_atom_sites_solution_hydrogens geom
_atom_sites_solution_primary direct
_atom_sites_solution_secondary difmap
_audit_creation_method SHELXL-97
_cell_angle_alpha 90.00
_cell_angle_beta 112.13(3)
_cell_angle_gamma 90.00
_cell_formula_units_Z 2
_cell_length_a 9.5800(19)
_cell_length_b 16.550(3)
_cell_length_c 7.6900(15)
_cell_measurement_temperature 100(2)
_cell_volume 1129.4(4)
_computing_cell_refinement XDS
_computing_data_collection 'Blu Ice'
_computing_data_reduction XDS
_computing_molecular_graphics X-Seed
_computing_publication_material CIFTAB
_computing_structure_refinement 'SHELXL-97 (Sheldrick, 1997)'
_computing_structure_solution 'SHELXS-97 (Sheldrick, 1990)'
_diffrn_ambient_temperature 100(2)
_diffrn_measured_fraction_theta_full 0.932
_diffrn_measured_fraction_theta_max 0.932
_diffrn_measurement_device_type '\f goniostat with quantum 210r detector'
_diffrn_measurement_method 'f scan'
_diffrn_radiation_monochromator 'Silicon double crystal'
_diffrn_radiation_source 'MX1 Beamline, Australian Synchrotron'
_diffrn_radiation_type synchrotron
_diffrn_radiation_wavelength 0.71253
_diffrn_reflns_av_R_equivalents 0.0558
_diffrn_reflns_av_sigmaI/netI 0.0337
_diffrn_reflns_limit_h_max 11
_diffrn_reflns_limit_h_min -11
_diffrn_reflns_limit_k_max 20
_diffrn_reflns_limit_k_min -20
_diffrn_reflns_limit_l_max 9
_diffrn_reflns_limit_l_min -9
_diffrn_reflns_number 15282
_diffrn_reflns_theta_full 27.21
_diffrn_reflns_theta_max 27.21
_diffrn_reflns_theta_min 3.17
_exptl_absorpt_coefficient_mu 0.108
_exptl_absorpt_correction_T_max 0.9978
_exptl_absorpt_correction_T_min 0.9978
_exptl_crystal_colour Colourless
_exptl_crystal_density_diffrn 1.407
_exptl_crystal_density_method 'not measured'
_exptl_crystal_description Prism
_exptl_crystal_F_000 508
_exptl_crystal_size_max 0.02
_exptl_crystal_size_mid 0.02
_exptl_crystal_size_min 0.02
_refine_diff_density_max 0.413
_refine_diff_density_min -0.198
_refine_diff_density_rms 0.049
_refine_ls_extinction_method none
_refine_ls_goodness_of_fit_ref 1.051
_refine_ls_hydrogen_treatment constr
_refine_ls_matrix_type full
_refine_ls_number_parameters 156
_refine_ls_number_reflns 2341
_refine_ls_number_restraints 0
_refine_ls_restrained_S_all 1.051
_refine_ls_R_factor_all 0.0468
_refine_ls_R_factor_gt 0.0446
_refine_ls_shift/su_max 0.000
_refine_ls_shift/su_mean 0.000
_refine_ls_structure_factor_coef Fsqd
_refine_ls_weighting_details 'calc w=1/[\s^2^(Fo^2^)+(0.0548P)^2^+0.6745P] where P=(Fo^2^+2Fc^2^)/3'
_refine_ls_weighting_scheme calc
_refine_ls_wR_factor_gt 0.1147
_refine_ls_wR_factor_ref 0.1164
_reflns_number_gt 2190
_reflns_number_total 2341
_reflns_threshold_expression >2sigma(I)
_cod_data_source_file c2sc20380d.txt
_cod_data_source_block Compound1
_cod_original_sg_symbol_H-M P21/c
_cod_database_code 1515066

loop_
_symmetry_equiv_pos_as_xyz
'x, y, z'
'-x, y+1/2, -z+1/2'
'-x, -y, -z'
'x, -y-1/2, z-1/2'

loop_
_atom_site_label
_atom_site_type_symbol
_atom_site_fract_x
_atom_site_fract_y
_atom_site_fract_z
_atom_site_U_iso_or_equiv
_atom_site_adp_type
_atom_site_occupancy
_atom_site_symmetry_multiplicity
_atom_site_calc_flag
_atom_site_refinement_flags
O1 O 0.09954(11) -0.23336(6) 0.22747(15) 0.0232(3) Uani 1 1 d .
N1 N 0.43698(12) -0.07274(6) 0.14148(14) 0.0144(3) Uani 1 1 d .
C1 C -0.04277(17) -0.21600(12) 0.2441(3) 0.0341(4) Uani 1 1 d .
H1A H -0.0326 -0.1675 0.3211 0.051 Uiso 1 1 calc R
H1B H -0.0721 -0.2618 0.3035 0.051 Uiso 1 1 calc R
H1C H -0.1201 -0.2069 0.1190 0.051 Uiso 1 1 calc R
O2 O 0.08277(11) -0.11585(6) 0.07580(16) 0.0266(3) Uani 1 1 d .
N2 N 0.65083(11) -0.01753(6) 0.37497(15) 0.0130(3) Uani 1 1 d .
C2 C 0.15139(15) -0.17656(8) 0.14239(18) 0.0175(3) Uani 1 1 d .
O3 O 0.65144(11) -0.14713(6) 0.27181(15) 0.0231(3) Uani 1 1 d .
C3 C 0.30089(15) -0.20132(8) 0.13850(18) 0.0172(3) Uani 1 1 d .
H3A H 0.2910 -0.2557 0.0814 0.021 Uiso 1 1 calc R
H3B H 0.3752 -0.2051 0.2691 0.021 Uiso 1 1 calc R
C4 C 0.36024(15) -0.14311(8) 0.02923(18) 0.0190(3) Uani 1 1 d .
H4A H 0.4315 -0.1722 -0.0141 0.023 Uiso 1 1 calc R
H4B H 0.2751 -0.1241 -0.0832 0.023 Uiso 1 1 calc R
C5 C 0.58432(14) -0.08386(8) 0.26308(17) 0.0146(3) Uani 1 1 d .
C6 C 0.36205(14) -0.00124(8) 0.13303(17) 0.0147(3) Uani 1 1 d .
H6 H 0.2601 0.0027 0.0483 0.018 Uiso 1 1 calc R
C7 C 0.42575(14) 0.06358(8) 0.23877(17) 0.0139(3) Uani 1 1 d .
C8 C 0.34433(15) 0.14175(8) 0.2291(2) 0.0211(3) Uani 1 1 d .
H8A H 0.3872 0.1834 0.1734 0.032 Uiso 1 1 calc R
H8B H 0.3553 0.1583 0.3559 0.032 Uiso 1 1 calc R
H8C H 0.2373 0.1347 0.1516 0.032 Uiso 1 1 calc R
C9 C 0.57980(14) 0.05668(7) 0.37134(17) 0.0128(3) Uani 1 1 d .
C10 C 0.80711(13) -0.02653(8) 0.50817(17) 0.0153(3) Uani 1 1 d .
H10A H 0.8283 -0.0844 0.5392 0.018 Uiso 1 1 calc R
H10B H 0.8197 0.0025 0.6256 0.018 Uiso 1 1 calc R
C11 C 0.91965(13) 0.00616(8) 0.42972(17) 0.0160(3) Uani 1 1 d .
H11A H 0.9010 0.0645 0.4020 0.019 Uiso 1 1 calc R
H11B H 0.9064 -0.0220 0.3110 0.019 Uiso 1 1 calc R
O4 O 0.64847(11) 0.11115(6) 0.47767(13) 0.0193(2) Uani 1 1 d .

loop_
_atom_site_aniso_label
_atom_site_aniso_U_11
_atom_site_aniso_U_22
_atom_site_aniso_U_33
_atom_site_aniso_U_23
_atom_site_aniso_U_13
_atom_site_aniso_U_12
O1 0.0158(5) 0.0264(5) 0.0251(5) 0.0071(4) 0.0050(4) -0.0037(4)
N1 0.0114(5) 0.0164(5) 0.0144(5) -0.0017(4) 0.0037(4) -0.0034(4)
C1 0.0180(8) 0.0486(10) 0.0376(9) 0.0165(8) 0.0126(6) -0.0001(7)
O2 0.0176(5) 0.0236(5) 0.0362(6) 0.0082(4) 0.0075(4) 0.0023(4)
N2 0.0073(5) 0.0140(5) 0.0165(5) 0.0008(4) 0.0031(4) -0.0016(4)
C2 0.0147(6) 0.0183(6) 0.0153(6) -0.0007(5) 0.0009(5) -0.0046(5)
O3 0.0172(5) 0.0175(5) 0.0340(6) -0.0041(4) 0.0091(4) 0.0022(4)
C3 0.0159(6) 0.0146(6) 0.0185(6) -0.0030(5) 0.0035(5) -0.0032(5)
C4 0.0185(7) 0.0216(7) 0.0160(6) -0.0059(5) 0.0055(5) -0.0068(5)
C5 0.0111(6) 0.0164(6) 0.0173(6) -0.0004(5) 0.0065(5) -0.0024(4)
C6 0.0104(6) 0.0201(6) 0.0132(6) 0.0044(5) 0.0039(4) -0.0009(5)
C7 0.0116(6) 0.0154(6) 0.0156(6) 0.0048(4) 0.0060(5) 0.0000(4)
C8 0.0176(7) 0.0174(6) 0.0282(7) 0.0065(5) 0.0087(5) 0.0039(5)
C9 0.0118(6) 0.0138(6) 0.0140(6) 0.0027(4) 0.0061(4) -0.0022(4)
C10 0.0068(6) 0.0199(6) 0.0167(6) 0.0042(5) 0.0018(4) -0.0014(4)
C11 0.0079(6) 0.0213(6) 0.0169(6) 0.0034(5) 0.0024(5) -0.0020(5)
O4 0.0188(5) 0.0152(5) 0.0210(5) -0.0019(4) 0.0040(4) -0.0047(3)

loop_
_atom_type_symbol
_atom_type_description
_atom_type_scat_dispersion_real
_atom_type_scat_dispersion_imag
_atom_type_scat_source
C C 0.0033 0.0016 'International Tables Vol C Tables 4.2.6.8 and 6.1.1.4'
H H 0.0000 0.0000 'International Tables Vol C Tables 4.2.6.8 and 6.1.1.4'
N N 0.0061 0.0033 'International Tables Vol C Tables 4.2.6.8 and 6.1.1.4'
O O 0.0106 0.0060 'International Tables Vol C Tables 4.2.6.8 and 6.1.1.4'

loop_
_geom_angle_atom_site_label_1
_geom_angle_atom_site_label_2
_geom_angle_atom_site_label_3
_geom_angle
_geom_angle_site_symmetry_3
C2 O1 C1 116.00(12) .
C6 N1 C5 122.00(11) .
C6 N1 C4 121.19(11) .
C5 N1 C4 116.70(11) .
C5 N2 C9 125.02(11) .
C5 N2 C10 117.38(11) .
C9 N2 C10 117.59(10) .
O2 C2 O1 123.25(13) .
O2 C2 C3 126.26(13) .
O1 C2 C3 110.46(11) .
C2 C3 C4 113.32(11) .
N1 C4 C3 112.65(11) .
O3 C5 N1 122.42(12) .
O3 C5 N2 122.34(12) .
N1 C5 N2 115.24(11) .
C7 C6 N1 123.27(12) .
C6 C7 C9 118.19(12) .
C6 C7 C8 123.33(12) .
C9 C7 C8 118.46(11) .
O4 C9 N2 119.77(11) .
O4 C9 C7 123.99(12) .
N2 C9 C7 116.25(11) .
N2 C10 C11 112.10(10) .
C10 C11 C11 110.42(13) 3_756

loop_
_geom_bond_atom_site_label_1
_geom_bond_atom_site_label_2
_geom_bond_distance
_geom_bond_site_symmetry_2
O1 C2 1.3429(17) .
O1 C1 1.4453(19) .
N1 C6 1.3727(17) .
N1 C5 1.3806(17) .
N1 C4 1.4710(16) .
O2 C2 1.2044(17) .
N2 C5 1.3923(16) .
N2 C9 1.3992(16) .
N2 C10 1.4688(16) .
C2 C3 1.5008(19) .
O3 C5 1.2172(17) .
C3 C4 1.5223(18) .
C6 C7 1.3456(19) .
C7 C9 1.4480(18) .
C7 C8 1.4979(18) .
C9 O4 1.2283(16) .
C10 C11 1.5196(17) .
C11 C11 1.525(2) 3_756
